data_4319531
loop_
_publ_author_name
'Joseph M. Tanski'
'Peter T. Wolczanski'

_publ_section_title
;
 Covalent Titanium Aryldioxy One-, Two-, and Three-Dimensional Networks
 and Their Examination as Ziegler-Natta Catalysts
;
_journal_name_full 'Inorganic Chemistry'
_journal_page_first 2026
_journal_page_last 2033
_journal_paper_doi 10.1021/ic000763n
_journal_volume 40
_journal_year 2001
_chemical_formula_sum 'C70 H59 N5 O8 Ti2'
_chemical_formula_weight 1194.02
_chemical_name_systematic
; 
 ? 
;
_space_group_IT_number 2
_symmetry_cell_setting triclinic
_symmetry_space_group_name_Hall '-P 1'
_symmetry_space_group_name_H-M 'P -1'
_atom_sites_solution_hydrogens geom
_atom_sites_solution_primary direct
_atom_sites_solution_secondary difmap
_audit_creation_method SHELXL-97
_cell_angle_alpha 93.88(3)
_cell_angle_beta 107.31(3)
_cell_angle_gamma 108.77(3)
_cell_formula_units_Z 2
_cell_length_a 10.814(2)
_cell_length_b 16.785(3)
_cell_length_c 18.020(4)
_cell_measurement_temperature 293(2)
_cell_volume 2907.9(13)
_computing_structure_refinement 'SHELXL-97 (Sheldrick, 1997)'
_computing_structure_solution 'SHELXS-97 (Sheldrick, 1990)'
_diffrn_ambient_temperature 101(2)
_diffrn_measured_fraction_theta_full 0.678
_diffrn_measured_fraction_theta_max 0.678
_diffrn_radiation_monochromator graphite
_diffrn_radiation_source 'fine-focus sealed tube'
_diffrn_radiation_type synchrotron
_diffrn_radiation_wavelength 0.90900
_diffrn_reflns_av_R_equivalents 0.0000
_diffrn_reflns_av_sigmaI/netI 0.0425
_diffrn_reflns_limit_h_max 0
_diffrn_reflns_limit_h_min -10
_diffrn_reflns_limit_k_max 18
_diffrn_reflns_limit_k_min -16
_diffrn_reflns_limit_l_max 19
_diffrn_reflns_limit_l_min -18
_diffrn_reflns_number 5658
_diffrn_reflns_theta_full 23.25
_diffrn_reflns_theta_max 23.25
_diffrn_reflns_theta_min 4.21
_exptl_absorpt_coefficient_mu 0.338
_exptl_absorpt_correction_type none
_exptl_crystal_density_diffrn 1.364
_exptl_crystal_density_method 'not measured'
_exptl_crystal_F_000 1244
_exptl_crystal_size_max 0.090
_exptl_crystal_size_mid 0.090
_exptl_crystal_size_min 0.015
_refine_diff_density_max 0.361
_refine_diff_density_min -0.446
_refine_diff_density_rms 0.072
_refine_ls_extinction_method none
_refine_ls_goodness_of_fit_ref 1.626
_refine_ls_hydrogen_treatment mixed
_refine_ls_matrix_type full
_refine_ls_number_parameters 793
_refine_ls_number_reflns 5658
_refine_ls_number_restraints 0
_refine_ls_restrained_S_all 1.626
_refine_ls_R_factor_all 0.0728
_refine_ls_R_factor_gt 0.0629
_refine_ls_shift/su_max 2.236
_refine_ls_shift/su_mean 0.422
_refine_ls_structure_factor_coef Fsqd
_refine_ls_weighting_details 'calc w=1/[\s^2^(Fo^2^)+(0.1000P)^2^+0.0000P] where P=(Fo^2^+2Fc^2^)/3'
_refine_ls_weighting_scheme calc
_refine_ls_wR_factor_gt 0.1880
_refine_ls_wR_factor_ref 0.1975
_reflns_number_gt 4787
_reflns_number_total 19034
_reflns_threshold_expression >2sigma(I)
_cod_data_source_file ic000763n_2.cif
_cod_data_source_block jmt233
_cod_original_cell_volume 2907.8(10)
_cod_database_code 4319531

loop_
_symmetry_equiv_pos_as_xyz
'x, y, z'
'-x, -y, -z'

loop_
_atom_site_label
_atom_site_type_symbol
_atom_site_fract_x
_atom_site_fract_y
_atom_site_fract_z
_atom_site_U_iso_or_equiv
_atom_site_adp_type
_atom_site_occupancy
_atom_site_symmetry_multiplicity
_atom_site_calc_flag
_atom_site_refinement_flags
_atom_site_disorder_assembly
_atom_site_disorder_group
Ti1 Ti 0.58063(9) 0.28840(5) 0.46516(5) 0.0562(4) Uani 1 1 d . . .
Ti2 Ti 0.17200(9) -0.21114(5) -0.03544(5) 0.0566(4) Uani 1 1 d . . .
O1 O 0.4377(3) 0.19687(18) 0.39448(18) 0.0654(9) Uani 1 1 d . . .
O2 O 0.2247(3) -0.12289(17) 0.04965(17) 0.0583(8) Uani 1 1 d . . .
O3 O 0.5991(3) 0.35732(17) 0.39012(18) 0.0620(9) Uani 1 1 d . . .
O4 O 0.0066(4) 0.25701(19) 0.03145(18) 0.0635(9) Uani 1 1 d . . .
O5 O 0.7010(3) 0.37696(17) 0.55035(18) 0.0582(8) Uani 1 1 d . . .
O6 O 1.1533(3) 0.69750(17) 0.89353(18) 0.0645(9) Uani 1 1 d . . .
O7 O 0.7170(3) 0.24258(18) 0.46847(17) 0.0613(9) Uani 1 1 d . . .
O8 O 0.8519(3) 0.14219(17) 0.11032(18) 0.0636(9) Uani 1 1 d . . .
N1 N 0.4094(5) 0.3330(2) 0.4821(2) 0.0626(11) Uani 1 1 d . . .
N1S N 0.885(2) -0.1844(18) 0.324(2) 0.077(8) Uani 0.40 1 d P . .
N2 N 0.5330(4) 0.2081(2) 0.5576(2) 0.0564(10) Uani 1 1 d . . .
N2S N 0.7368(15) -0.3160(8) 0.1771(11) 0.090(4) Uani 0.60 1 d P . .
N3 N 0.4049(4) -0.1659(2) -0.0192(2) 0.0639(11) Uani 1 1 d . . .
N4 N 0.2326(5) -0.2921(2) 0.0567(2) 0.0573(11) Uani 1 1 d . . .
C1 C 0.3616(5) 0.1169(3) 0.3529(3) 0.0567(12) Uani 1 1 d . . .
C1S C 0.8084(8) -0.2716(5) 0.3216(5) 0.101(2) Uani 1 1 d . . .
H1SA H 0.8010 -0.2883 0.3716 0.121 Uiso 1 1 calc R . .
C2 C 0.3602(5) 0.0942(3) 0.2785(3) 0.0591(13) Uani 1 1 d . . .
H2A H 0.4111 0.1349 0.2558 0.071 Uiso 1 1 calc R . .
C2S C 0.7427(7) -0.3327(4) 0.2560(5) 0.096(2) Uani 1 1 d . . .
H2SA H 0.7045 -0.3922 0.2624 0.116 Uiso 1 1 calc R . .
C3 C 0.2833(5) 0.0104(2) 0.2349(3) 0.0504(11) Uani 1 1 d . . .
C3S C 0.686(2) -0.3111(16) 0.1882(17) 0.068(6) Uani 0.40 1 d P . .
C4 C 0.2863(5) -0.0159(2) 0.1596(3) 0.0563(12) Uani 1 1 d . . .
H4B H 0.3362 0.0238 0.1358 0.068 Uiso 1 1 calc R . .
C4S C 0.7578(7) -0.2280(4) 0.1794(5) 0.100(2) Uani 1 1 d . . .
H4SA H 0.7213 -0.2100 0.1294 0.120 Uiso 1 1 calc R . .
C5 C 0.2167(5) -0.0990(2) 0.1211(2) 0.0528(11) Uani 1 1 d . . .
C5S C 0.8213(8) -0.1676(4) 0.2449(5) 0.093(2) Uani 1 1 d . . .
H5SA H 0.8296 -0.1085 0.2396 0.112 Uiso 1 1 calc R . .
C6 C 0.1396(5) -0.1591(3) 0.1554(3) 0.0569(12) Uani 1 1 d . . .
H6B H 0.0915 -0.2152 0.1286 0.068 Uiso 1 1 calc R . .
C6S C 0.819(2) -0.1910(15) 0.3128(17) 0.081(6) Uani 0.60 1 d P . .
C7 C 0.1345(5) -0.1357(3) 0.2281(3) 0.0635(13) Uani 1 1 d . . .
H7A H 0.0829 -0.1764 0.2504 0.076 Uiso 1 1 calc R . .
C7S C 0.8554(15) -0.1270(8) 0.3823(7) 0.110(4) Uani 0.60 1 d P . .
C8 C 0.2062(5) -0.0507(2) 0.2702(3) 0.0555(12) Uani 1 1 d . . .
C8S C 0.5987(14) -0.3744(8) 0.1181(7) 0.068(3) Uani 0.40 1 d P . .
C9 C 0.2057(5) -0.0254(3) 0.3462(3) 0.0626(13) Uani 1 1 d . . .
H9A H 0.1536 -0.0648 0.3693 0.075 Uiso 1 1 calc R . .
C10 C 0.2809(5) 0.0566(3) 0.3864(3) 0.0616(13) Uani 1 1 d . . .
H10A H 0.2787 0.0725 0.4363 0.074 Uiso 1 1 calc R . .
C11 C 0.5392(6) 0.3596(3) 0.3127(3) 0.0630(14) Uani 1 1 d . . .
C12 C 0.6291(6) 0.4063(3) 0.2745(3) 0.0644(13) Uani 1 1 d . . .
H12A H 0.7242 0.4318 0.3010 0.077 Uiso 1 1 calc R . .
C13 C 0.5713(6) 0.4126(3) 0.1969(3) 0.0691(15) Uani 1 1 d . . .
H13A H 0.6296 0.4427 0.1712 0.083 Uiso 1 1 calc R . .
C14 C 0.4286(6) 0.3757(3) 0.1549(3) 0.0638(14) Uani 1 1 d . . .
C15 C 0.3681(6) 0.3820(3) 0.0750(3) 0.0700(15) Uani 1 1 d . . .
H15A H 0.4245 0.4133 0.0490 0.084 Uiso 1 1 calc R . .
C16 C 0.2302(6) 0.3433(3) 0.0358(3) 0.0642(14) Uani 1 1 d . . .
H16A H 0.1929 0.3479 -0.0166 0.077 Uiso 1 1 calc R . .
C17 C 0.1430(6) 0.2960(3) 0.0747(3) 0.0583(13) Uani 1 1 d . . .
C18 C 0.1961(5) 0.2877(3) 0.1509(3) 0.0563(13) Uani 1 1 d . . .
H18A H 0.1379 0.2557 0.1756 0.068 Uiso 1 1 calc R . .
C19 C 0.3393(5) 0.3276(3) 0.1925(3) 0.0566(13) Uani 1 1 d . . .
C20 C 0.4008(6) 0.3215(3) 0.2742(3) 0.0604(13) Uani 1 1 d . . .
H20A H 0.3444 0.2910 0.3006 0.072 Uiso 1 1 calc R . .
C21 C 0.8034(5) 0.4009(2) 0.6204(3) 0.0542(12) Uani 1 1 d . . .
C22 C 0.8586(5) 0.3411(3) 0.6558(3) 0.0571(12) Uani 1 1 d . . .
H22A H 0.8260 0.2851 0.6290 0.069 Uiso 1 1 calc R . .
C23 C 0.9571(5) 0.3645(3) 0.7274(3) 0.0630(13) Uani 1 1 d . . .
H23A H 0.9892 0.3236 0.7499 0.076 Uiso 1 1 calc R . .
C24 C 1.0138(5) 0.4496(3) 0.7697(3) 0.0544(12) Uani 1 1 d . . .
C25 C 1.1157(5) 0.4753(3) 0.8452(3) 0.0621(13) Uani 1 1 d . . .
H25A H 1.1520 0.4360 0.8680 0.074 Uiso 1 1 calc R . .
C26 C 1.1626(5) 0.5570(3) 0.8860(3) 0.0602(12) Uani 1 1 d . . .
H26A H 1.2299 0.5729 0.9360 0.072 Uiso 1 1 calc R . .
C27 C 1.1077(5) 0.6175(3) 0.8515(3) 0.0575(13) Uani 1 1 d . . .
C28 C 1.0126(5) 0.5948(3) 0.7782(3) 0.0563(12) Uani 1 1 d . . .
H28A H 0.9795 0.6354 0.7558 0.068 Uiso 1 1 calc R . .
C29 C 0.9617(5) 0.5105(2) 0.7344(3) 0.0548(12) Uani 1 1 d . . .
C30 C 0.8577(5) 0.4843(3) 0.6594(3) 0.0568(12) Uani 1 1 d . . .
H30A H 0.8248 0.5244 0.6356 0.068 Uiso 1 1 calc R . .
C31 C 0.7725(5) 0.2040(3) 0.4263(3) 0.0581(13) Uani 1 1 d . . .
C32 C 0.7579(5) 0.2119(2) 0.3498(3) 0.0560(12) Uani 1 1 d . . .
H32A H 0.7069 0.2440 0.3254 0.067 Uiso 1 1 calc R . .
C33 C 0.8189(5) 0.1722(3) 0.3071(3) 0.0585(12) Uani 1 1 d . . .
C34 C 0.8040(5) 0.1782(3) 0.2267(3) 0.0587(12) Uani 1 1 d . . .
H34A H 0.7508 0.2082 0.2004 0.070 Uiso 1 1 calc R . .
C35 C 0.8681(5) 0.1397(3) 0.1873(3) 0.0596(13) Uani 1 1 d . . .
C36 C 0.9466(6) 0.0934(3) 0.2258(3) 0.0672(14) Uani 1 1 d . . .
H36A H 0.9888 0.0674 0.1989 0.081 Uiso 1 1 calc R . .
C37 C 0.9617(6) 0.0861(3) 0.3027(3) 0.0699(14) Uani 1 1 d . . .
H37A H 1.0152 0.0556 0.3276 0.084 Uiso 1 1 calc R . .
C38 C 0.8981(5) 0.1239(3) 0.3454(3) 0.0622(13) Uani 1 1 d . . .
C39 C 0.9105(6) 0.1173(3) 0.4244(3) 0.0707(14) Uani 1 1 d . . .
H39A H 0.9622 0.0863 0.4504 0.085 Uiso 1 1 calc R . .
C40 C 0.8481(6) 0.1554(3) 0.4637(3) 0.0665(14) Uani 1 1 d . . .
H40A H 0.8559 0.1491 0.5156 0.080 Uiso 1 1 calc R . .
C41 C 0.4421(6) 0.4068(3) 0.5318(3) 0.0687(14) Uani 1 1 d . . .
H41A H 0.5353 0.4380 0.5597 0.082 Uiso 1 1 calc R . .
C42 C 0.3449(6) 0.4377(3) 0.5430(3) 0.0706(15) Uani 1 1 d . . .
H42A H 0.3731 0.4886 0.5779 0.085 Uiso 1 1 calc R . .
C43 C 0.2060(6) 0.3940(3) 0.5031(3) 0.0628(13) Uani 1 1 d . . .
C44 C 0.0957(6) 0.4257(3) 0.5144(3) 0.0785(15) Uani 1 1 d . . .
H44A H 0.1389 0.4781 0.5521 0.118 Uiso 1 1 calc R . .
H44B H 0.0344 0.3835 0.5333 0.118 Uiso 1 1 calc R . .
H44C H 0.0437 0.4355 0.4648 0.118 Uiso 1 1 calc R . .
C45 C 0.1722(6) 0.3192(3) 0.4519(3) 0.0679(14) Uani 1 1 d . . .
H45A H 0.0797 0.2880 0.4225 0.081 Uiso 1 1 calc R . .
C46 C 0.2740(6) 0.2907(3) 0.4439(3) 0.0690(15) Uani 1 1 d . . .
H46A H 0.2473 0.2392 0.4101 0.083 Uiso 1 1 calc R . .
C47 C 0.5407(5) 0.1309(3) 0.5550(3) 0.0631(13) Uani 1 1 d . . .
H47A H 0.5716 0.1126 0.5164 0.076 Uiso 1 1 calc R . .
C48 C 0.5065(5) 0.0757(3) 0.6049(3) 0.0654(13) Uani 1 1 d . . .
H48A H 0.5175 0.0231 0.6002 0.078 Uiso 1 1 calc R . .
C49 C 0.4575(6) 0.0974(3) 0.6603(4) 0.0751(15) Uani 1 1 d . . .
C50 C 0.4203(7) 0.0412(4) 0.7179(4) 0.101(2) Uani 1 1 d . . .
H50A H 0.4330 -0.0118 0.7066 0.151 Uiso 1 1 calc R . .
H50B H 0.3252 0.0299 0.7131 0.151 Uiso 1 1 calc R . .
H50C H 0.4791 0.0696 0.7708 0.151 Uiso 1 1 calc R . .
C51 C 0.4543(12) 0.1781(5) 0.6646(6) 0.181(5) Uani 1 1 d . . .
H51A H 0.4274 0.1986 0.7041 0.217 Uiso 1 1 calc R . .
C52 C 0.4893(9) 0.2302(4) 0.6129(5) 0.129(3) Uani 1 1 d . . .
H52A H 0.4814 0.2837 0.6175 0.155 Uiso 1 1 calc R . .
C53 C 0.4602(6) -0.2079(3) -0.0576(3) 0.0660(14) Uani 1 1 d . . .
H53A H 0.4016 -0.2589 -0.0921 0.079 Uiso 1 1 calc R . .
C54 C 0.5973(6) -0.1803(3) -0.0492(3) 0.0667(14) Uani 1 1 d . . .
H54A H 0.6283 -0.2117 -0.0792 0.080 Uiso 1 1 calc R . .
C55 C 0.6926(5) -0.1059(3) 0.0035(3) 0.0658(14) Uani 1 1 d . . .
C56 C 0.8430(5) -0.0739(3) 0.0150(4) 0.0787(16) Uani 1 1 d . . .
H56A H 0.8891 -0.0222 0.0538 0.118 Uiso 1 1 calc R . .
H56B H 0.8561 -0.0624 -0.0341 0.118 Uiso 1 1 calc R . .
H56C H 0.8811 -0.1163 0.0327 0.118 Uiso 1 1 calc R . .
C57 C 0.6341(6) -0.0626(3) 0.0436(3) 0.0694(15) Uani 1 1 d . . .
H57A H 0.6905 -0.0120 0.0792 0.083 Uiso 1 1 calc R . .
C58 C 0.4962(5) -0.0934(3) 0.0313(3) 0.0639(14) Uani 1 1 d . . .
H58A H 0.4619 -0.0625 0.0595 0.077 Uiso 1 1 calc R . .
C59 C 0.1433(5) -0.3691(3) 0.0547(3) 0.0669(14) Uani 1 1 d . . .
H59A H 0.0544 -0.3867 0.0177 0.080 Uiso 1 1 calc R . .
C60 C 0.1744(7) -0.4241(3) 0.1037(3) 0.0686(15) Uani 1 1 d . . .
H60A H 0.1068 -0.4771 0.0987 0.082 Uiso 1 1 calc R . .
C61 C 0.2987(7) -0.4034(3) 0.1582(4) 0.0774(16) Uani 1 1 d . . .
C62 C 0.3371(7) -0.4598(4) 0.2160(4) 0.103(2) Uani 1 1 d . . .
H62A H 0.2579 -0.5107 0.2075 0.155 Uiso 1 1 calc R . .
H62B H 0.3665 -0.4295 0.2690 0.155 Uiso 1 1 calc R . .
H62C H 0.4113 -0.4749 0.2082 0.155 Uiso 1 1 calc R . .
C63 C 0.3916(8) -0.3236(5) 0.1624(7) 0.182(5) Uani 1 1 d . . .
H63A H 0.4806 -0.3048 0.1994 0.219 Uiso 1 1 calc R . .
C64 C 0.3523(8) -0.2709(4) 0.1110(5) 0.137(4) Uani 1 1 d . . .
H64A H 0.4168 -0.2166 0.1163 0.164 Uiso 1 1 calc R . .

loop_
_atom_site_aniso_label
_atom_site_aniso_U_11
_atom_site_aniso_U_22
_atom_site_aniso_U_33
_atom_site_aniso_U_23
_atom_site_aniso_U_13
_atom_site_aniso_U_12
Ti1 0.0641(8) 0.0451(5) 0.0476(6) -0.0043(4) 0.0063(5) 0.0186(4)
Ti2 0.0614(8) 0.0454(5) 0.0481(6) -0.0048(4) 0.0155(5) 0.0055(4)
O1 0.074(3) 0.0492(18) 0.056(2) -0.0066(15) 0.0033(18) 0.0212(15)
O2 0.065(2) 0.0475(17) 0.0498(19) -0.0020(13) 0.0161(17) 0.0092(14)
O3 0.068(2) 0.0517(18) 0.052(2) -0.0011(14) 0.0038(18) 0.0201(15)
O4 0.065(3) 0.0595(19) 0.0501(19) 0.0052(15) 0.011(2) 0.0118(17)
O5 0.066(2) 0.0463(17) 0.049(2) -0.0025(13) 0.0056(19) 0.0171(14)
O6 0.074(2) 0.0455(18) 0.0540(19) -0.0080(14) 0.0180(18) 0.0022(14)
O7 0.077(3) 0.0609(19) 0.0496(18) 0.0073(14) 0.0198(18) 0.0312(16)
O8 0.075(2) 0.0515(17) 0.051(2) -0.0017(13) 0.0218(18) 0.0072(14)
N1 0.068(4) 0.051(2) 0.057(2) -0.0080(18) 0.006(2) 0.023(2)
N1S 0.06(2) 0.074(9) 0.112(16) 0.029(8) 0.045(19) 0.030(13)
N2 0.055(3) 0.048(2) 0.055(2) -0.0041(16) 0.009(2) 0.0145(17)
N2S 0.056(11) 0.086(6) 0.130(12) 0.036(6) 0.031(8) 0.029(6)
N3 0.064(3) 0.053(2) 0.059(3) -0.0047(18) 0.020(2) 0.0045(19)
N4 0.060(3) 0.044(2) 0.056(2) -0.0018(17) 0.013(2) 0.0120(18)
C1 0.071(4) 0.044(3) 0.045(3) -0.004(2) 0.007(3) 0.022(2)
C1S 0.132(6) 0.095(5) 0.111(6) 0.047(5) 0.063(5) 0.060(4)
C2 0.070(4) 0.039(2) 0.057(3) 0.004(2) 0.013(3) 0.013(2)
C2S 0.074(5) 0.083(4) 0.128(6) 0.048(5) 0.019(5) 0.032(3)
C3 0.053(3) 0.041(2) 0.047(3) 0.0007(19) 0.008(2) 0.0122(19)
C3S 0.023(14) 0.122(13) 0.084(13) 0.045(10) 0.030(11) 0.040(10)
C4 0.071(3) 0.038(2) 0.049(3) 0.0034(19) 0.018(2) 0.010(2)
C4S 0.081(5) 0.091(5) 0.115(6) 0.049(4) 0.022(4) 0.020(3)
C5 0.056(3) 0.049(3) 0.044(3) -0.002(2) 0.011(2) 0.015(2)
C5S 0.109(6) 0.072(4) 0.128(6) 0.039(4) 0.074(5) 0.036(4)
C6 0.063(3) 0.040(2) 0.057(3) -0.003(2) 0.017(3) 0.010(2)
C6S 0.082(18) 0.093(9) 0.090(10) 0.036(7) 0.047(15) 0.040(12)
C7 0.071(4) 0.047(3) 0.062(3) 0.001(2) 0.024(3) 0.009(2)
C7S 0.132(11) 0.119(8) 0.087(8) 0.017(7) 0.042(8) 0.050(7)
C8 0.065(3) 0.041(2) 0.054(3) 0.0026(19) 0.016(3) 0.016(2)
C8S 0.070(10) 0.081(8) 0.044(7) 0.007(6) 0.010(7) 0.025(7)
C9 0.078(4) 0.051(3) 0.053(3) 0.001(2) 0.022(3) 0.017(2)
C10 0.077(4) 0.058(3) 0.046(3) -0.002(2) 0.017(3) 0.026(2)
C11 0.081(5) 0.042(2) 0.053(3) -0.004(2) 0.008(3) 0.020(3)
C12 0.055(4) 0.055(3) 0.061(3) -0.002(2) -0.001(3) 0.012(2)
C13 0.064(4) 0.063(3) 0.063(4) 0.009(2) 0.008(3) 0.013(3)
C14 0.062(4) 0.049(3) 0.064(3) 0.005(2) 0.011(3) 0.009(2)
C15 0.061(4) 0.070(3) 0.062(3) 0.024(3) 0.011(3) 0.008(3)
C16 0.055(4) 0.069(3) 0.052(3) 0.013(2) 0.006(3) 0.013(3)
C17 0.056(4) 0.049(3) 0.058(3) 0.002(2) 0.011(3) 0.012(2)
C18 0.059(4) 0.047(3) 0.054(3) 0.005(2) 0.013(3) 0.013(2)
C19 0.058(4) 0.050(3) 0.054(3) 0.004(2) 0.010(3) 0.018(2)
C20 0.067(4) 0.043(2) 0.055(3) 0.002(2) 0.008(3) 0.013(2)
C21 0.062(4) 0.046(3) 0.047(3) 0.000(2) 0.017(3) 0.014(2)
C22 0.059(4) 0.039(2) 0.056(3) -0.006(2) 0.006(3) 0.010(2)
C23 0.066(4) 0.046(3) 0.063(4) 0.003(2) 0.009(3) 0.016(2)
C24 0.056(3) 0.044(2) 0.051(3) 0.003(2) 0.013(3) 0.008(2)
C25 0.067(4) 0.050(3) 0.058(3) 0.004(2) 0.010(3) 0.018(2)
C26 0.051(3) 0.060(3) 0.048(3) -0.002(2) 0.003(2) 0.007(2)
C27 0.068(4) 0.044(3) 0.049(3) -0.005(2) 0.022(3) 0.005(2)
C28 0.062(4) 0.044(2) 0.052(3) 0.001(2) 0.015(3) 0.010(2)
C29 0.065(4) 0.043(2) 0.051(3) 0.004(2) 0.018(3) 0.014(2)
C30 0.075(4) 0.040(2) 0.047(3) 0.0022(19) 0.013(3) 0.018(2)
C31 0.077(4) 0.049(3) 0.051(3) 0.008(2) 0.024(3) 0.023(2)
C32 0.065(4) 0.044(2) 0.055(3) 0.005(2) 0.015(3) 0.020(2)
C33 0.068(4) 0.044(2) 0.056(3) 0.007(2) 0.016(3) 0.015(2)
C34 0.071(4) 0.044(2) 0.048(3) 0.0012(19) 0.015(3) 0.011(2)
C35 0.073(4) 0.044(2) 0.052(3) 0.000(2) 0.023(3) 0.007(2)
C36 0.086(4) 0.055(3) 0.062(3) 0.003(2) 0.030(3) 0.022(3)
C37 0.090(4) 0.059(3) 0.066(3) 0.011(2) 0.030(3) 0.030(3)
C38 0.077(4) 0.055(3) 0.058(3) 0.009(2) 0.025(3) 0.026(2)
C39 0.088(4) 0.069(3) 0.069(3) 0.017(2) 0.027(3) 0.044(3)
C40 0.086(4) 0.067(3) 0.055(3) 0.016(2) 0.027(3) 0.035(3)
C41 0.072(4) 0.050(3) 0.062(3) -0.009(2) 0.003(3) 0.017(2)
C42 0.084(5) 0.052(3) 0.080(4) 0.002(2) 0.029(3) 0.031(3)
C43 0.070(4) 0.055(3) 0.063(3) 0.008(2) 0.018(3) 0.026(3)
C44 0.092(4) 0.068(3) 0.090(4) 0.017(3) 0.036(4) 0.041(3)
C45 0.058(4) 0.068(3) 0.070(3) 0.004(3) 0.009(3) 0.026(3)
C46 0.066(5) 0.059(3) 0.068(3) -0.007(3) 0.005(3) 0.023(3)
C47 0.074(4) 0.058(3) 0.058(3) 0.002(2) 0.015(3) 0.033(2)
C48 0.066(4) 0.048(3) 0.067(3) 0.002(2) 0.005(3) 0.018(2)
C49 0.083(4) 0.058(3) 0.098(4) 0.026(3) 0.047(4) 0.025(3)
C50 0.115(5) 0.080(4) 0.149(6) 0.055(4) 0.082(5) 0.049(4)
C51 0.340(13) 0.134(6) 0.257(11) 0.130(7) 0.260(11) 0.162(8)
C52 0.225(9) 0.087(4) 0.179(7) 0.069(5) 0.158(7) 0.098(5)
C53 0.073(4) 0.055(3) 0.062(3) -0.007(2) 0.028(3) 0.010(2)
C54 0.069(4) 0.065(3) 0.063(3) 0.006(2) 0.025(3) 0.019(3)
C55 0.070(4) 0.053(3) 0.064(3) 0.013(2) 0.021(3) 0.010(3)
C56 0.071(4) 0.064(3) 0.093(4) 0.015(3) 0.033(3) 0.009(3)
C57 0.073(5) 0.047(3) 0.073(3) 0.000(2) 0.021(3) 0.007(2)
C58 0.062(4) 0.048(3) 0.065(3) -0.008(2) 0.019(3) 0.004(2)
C59 0.061(4) 0.058(3) 0.059(3) 0.007(2) 0.011(3) 0.002(2)
C60 0.084(5) 0.049(3) 0.068(3) 0.009(2) 0.035(4) 0.010(3)
C61 0.057(4) 0.066(3) 0.108(5) 0.028(3) 0.023(4) 0.022(3)
C62 0.084(5) 0.076(4) 0.156(6) 0.061(4) 0.039(4) 0.031(3)
C63 0.076(6) 0.116(6) 0.251(11) 0.110(7) -0.047(6) -0.021(4)
C64 0.081(6) 0.085(4) 0.178(8) 0.074(5) -0.028(6) -0.002(4)

loop_
_atom_type_symbol
_atom_type_description
_atom_type_scat_dispersion_real
_atom_type_scat_dispersion_imag
_atom_type_scat_source
C C 0.0033 0.0016 'International Tables Vol C Tables 4.2.6.8 and 6.1.1.4'
H H 0.0000 0.0000 'International Tables Vol C Tables 4.2.6.8 and 6.1.1.4'
N N 0.0061 0.0033 'International Tables Vol C Tables 4.2.6.8 and 6.1.1.4'
O O 0.0106 0.0060 'International Tables Vol C Tables 4.2.6.8 and 6.1.1.4'
Ti Ti 0.2776 0.4457 'International Tables Vol C Tables 4.2.6.8 and 6.1.1.4'

loop_
_geom_angle_atom_site_label_1
_geom_angle_atom_site_label_2
_geom_angle_atom_site_label_3
_geom_angle
_geom_angle_site_symmetry_1
_geom_angle_site_symmetry_3
_geom_angle_publ_flag
O1 Ti1 O3 94.63(14) . . ?
O1 Ti1 O7 95.05(14) . . ?
O3 Ti1 O7 101.08(14) . . ?
O1 Ti1 O5 167.60(15) . . ?
O3 Ti1 O5 93.76(13) . . ?
O7 Ti1 O5 92.27(14) . . ?
O1 Ti1 N2 83.90(14) . . ?
O3 Ti1 N2 172.37(14) . . ?
O7 Ti1 N2 86.51(13) . . ?
O5 Ti1 N2 86.57(13) . . ?
O1 Ti1 N1 85.72(14) . . ?
O3 Ti1 N1 89.88(14) . . ?
O7 Ti1 N1 168.90(14) . . ?
O5 Ti1 N1 85.19(14) . . ?
N2 Ti1 N1 82.55(14) . . ?
O6 Ti2 O8 94.48(14) 1_444 2_655 ?
O6 Ti2 O4 95.25(14) 1_444 2 ?
O8 Ti2 O4 101.37(15) 2_655 2 ?
O6 Ti2 O2 167.64(15) 1_444 . ?
O8 Ti2 O2 93.79(13) 2_655 . ?
O4 Ti2 O2 92.10(14) 2 . ?
O6 Ti2 N4 83.70(14) 1_444 . ?
O8 Ti2 N4 171.93(15) 2_655 . ?
O4 Ti2 N4 86.65(15) 2 . ?
O2 Ti2 N4 86.83(13) . . ?
O6 Ti2 N3 85.74(14) 1_444 . ?
O8 Ti2 N3 89.52(14) 2_655 . ?
O4 Ti2 N3 168.94(14) 2 . ?
O2 Ti2 N3 85.16(14) . . ?
N4 Ti2 N3 82.51(15) . . ?
C1 O1 Ti1 161.4(3) . . ?
C5 O2 Ti2 147.3(3) . . ?
C11 O3 Ti1 141.6(3) . . ?
C17 O4 Ti2 145.2(3) . 2 ?
C21 O5 Ti1 147.3(3) . . ?
C27 O6 Ti2 161.3(3) . 1_666 ?
C31 O7 Ti1 146.2(3) . . ?
C35 O8 Ti2 142.0(3) . 2_655 ?
C46 N1 C41 115.7(4) . . ?
C46 N1 Ti1 123.7(3) . . ?
C41 N1 Ti1 120.6(4) . . ?
C6S N1S C1S 70(4) . . ?
C6S N1S C5S 64(5) . . ?
C1S N1S C5S 105(2) . . ?
C6S N1S C7S 70(4) . . ?
C1S N1S C7S 108.9(17) . . ?
C5S N1S C7S 105.6(18) . . ?
C52 N2 C47 114.6(4) . . ?
C52 N2 Ti1 124.7(3) . . ?
C47 N2 Ti1 120.5(3) . . ?
C3S N2S C4S 76(3) . . ?
C3S N2S C2S 66(4) . . ?
C4S N2S C2S 106.6(11) . . ?
C3S N2S C8S 71(4) . . ?
C4S N2S C8S 113.4(12) . . ?
C2S N2S C8S 109.1(9) . . ?
C58 N3 C53 115.1(4) . . ?
C58 N3 Ti2 121.2(3) . . ?
C53 N3 Ti2 123.7(3) . . ?
C64 N4 C59 114.6(4) . . ?
C64 N4 Ti2 125.1(3) . . ?
C59 N4 Ti2 120.3(4) . . ?
O1 C1 C2 121.0(4) . . ?
O1 C1 C10 119.5(4) . . ?
C2 C1 C10 119.5(4) . . ?
C6S C1S C2S 117.3(14) . . ?
C6S C1S N1S 26.9(15) . . ?
C2S C1S N1S 125.2(17) . . ?
C1 C2 C3 121.6(4) . . ?
C1S C2S C3S 118.6(13) . . ?
C1S C2S N2S 123.4(8) . . ?
C3S C2S N2S 27.3(6) . . ?
C4 C3 C2 122.6(4) . . ?
C4 C3 C8 118.8(4) . . ?
C2 C3 C8 118.5(4) . . ?
N2S C3S C4S 77(3) . . ?
N2S C3S C2S 87(4) . . ?
C4S C3S C2S 115(2) . . ?
N2S C3S C8S 83(4) . . ?
C4S C3S C8S 118.6(19) . . ?
C2S C3S C8S 121.7(19) . . ?
C5 C4 C3 121.0(4) . . ?
C5S C4S C3S 117.0(13) . . ?
C5S C4S N2S 125.1(10) . . ?
C3S C4S N2S 27.4(6) . . ?
O2 C5 C4 119.6(4) . . ?
O2 C5 C6 120.1(3) . . ?
C4 C5 C6 120.3(4) . . ?
C4S C5S C6S 118.0(12) . . ?
C4S C5S N1S 123.6(13) . . ?
C6S C5S N1S 26.2(10) . . ?
C7 C6 C5 120.2(4) . . ?
N1S C6S C1S 83(5) . . ?
N1S C6S C5S 90(5) . . ?
C1S C6S C5S 119.2(19) . . ?
N1S C6S C7S 86(5) . . ?
C1S C6S C7S 119(2) . . ?
C5S C6S C7S 120.2(18) . . ?
C6 C7 C8 121.3(4) . . ?
C6S C7S N1S 24.6(15) . . ?
C9 C8 C7 122.4(4) . . ?
C9 C8 C3 119.1(4) . . ?
C7 C8 C3 118.5(4) . . ?
C3S C8S N2S 25.9(6) . . ?
C10 C9 C8 120.7(4) . . ?
C9 C10 C1 120.6(4) . . ?
C20 C11 O3 122.2(5) . . ?
C20 C11 C12 121.4(5) . . ?
O3 C11 C12 116.4(5) . . ?
C13 C12 C11 118.0(5) . . ?
C12 C13 C14 122.8(5) . . ?
C13 C14 C19 119.1(5) . . ?
C13 C14 C15 123.2(5) . . ?
C19 C14 C15 117.6(5) . . ?
C16 C15 C14 121.5(5) . . ?
C15 C16 C17 119.9(5) . . ?
O4 C17 C18 122.3(4) . . ?
O4 C17 C16 116.9(4) . . ?
C18 C17 C16 120.7(5) . . ?
C17 C18 C19 120.0(5) . . ?
C18 C19 C14 120.2(4) . . ?
C18 C19 C20 122.1(4) . . ?
C14 C19 C20 117.7(5) . . ?
C11 C20 C19 121.0(5) . . ?
O5 C21 C30 120.5(4) . . ?
O5 C21 C22 121.0(4) . . ?
C30 C21 C22 118.6(4) . . ?
C23 C22 C21 120.8(4) . . ?
C22 C23 C24 122.0(4) . . ?
C25 C24 C29 119.1(4) . . ?
C25 C24 C23 123.0(4) . . ?
C29 C24 C23 117.8(4) . . ?
C26 C25 C24 121.3(4) . . ?
C25 C26 C27 119.6(4) . . ?
C28 C27 O6 121.3(4) . . ?
C28 C27 C26 120.1(4) . . ?
O6 C27 C26 118.7(4) . . ?
C27 C28 C29 121.7(4) . . ?
C30 C29 C24 119.1(4) . . ?
C30 C29 C28 122.7(4) . . ?
C24 C29 C28 118.1(4) . . ?
C21 C30 C29 121.7(4) . . ?
O7 C31 C32 121.8(4) . . ?
O7 C31 C40 118.0(4) . . ?
C32 C31 C40 120.2(4) . . ?
C31 C32 C33 120.9(4) . . ?
C32 C33 C38 119.1(4) . . ?
C32 C33 C34 122.3(4) . . ?
C38 C33 C34 118.6(4) . . ?
C35 C34 C33 120.6(5) . . ?
O8 C35 C34 121.7(5) . . ?
O8 C35 C36 118.0(4) . . ?
C34 C35 C36 120.2(4) . . ?
C37 C36 C35 120.4(5) . . ?
C36 C37 C38 121.5(5) . . ?
C39 C38 C33 118.2(4) . . ?
C39 C38 C37 123.1(5) . . ?
C33 C38 C37 118.7(4) . . ?
C40 C39 C38 121.2(5) . . ?
C39 C40 C31 120.4(5) . . ?
N1 C41 C42 123.3(5) . . ?
C43 C42 C41 120.6(5) . . ?
C42 C43 C45 116.3(5) . . ?
C42 C43 C44 122.1(5) . . ?
C45 C43 C44 121.6(5) . . ?
C46 C45 C43 120.6(5) . . ?
N1 C46 C45 123.5(5) . . ?
N2 C47 C48 125.0(4) . . ?
C49 C48 C47 120.4(4) . . ?
C48 C49 C51 114.4(5) . . ?
C48 C49 C50 123.5(5) . . ?
C51 C49 C50 122.0(5) . . ?
C52 C51 C49 122.5(6) . . ?
N2 C52 C51 123.0(5) . . ?
C54 C53 N3 123.7(4) . . ?
C53 C54 C55 121.5(5) . . ?
C57 C55 C54 114.3(5) . . ?
C57 C55 C56 122.4(5) . . ?
C54 C55 C56 123.3(5) . . ?
C58 C57 C55 120.8(5) . . ?
N3 C58 C57 124.5(5) . . ?
N4 C59 C60 124.0(5) . . ?
C61 C60 C59 121.5(5) . . ?
C60 C61 C63 115.5(5) . . ?
C60 C61 C62 123.8(5) . . ?
C63 C61 C62 120.6(6) . . ?
C64 C63 C61 119.9(7) . . ?
N4 C64 C63 124.5(6) . . ?

loop_
_geom_bond_atom_site_label_1
_geom_bond_atom_site_label_2
_geom_bond_distance
_geom_bond_site_symmetry_2
_geom_bond_publ_flag
Ti1 O1 1.846(3) . ?
Ti1 O3 1.852(3) . ?
Ti1 O7 1.859(3) . ?
Ti1 O5 1.875(3) . ?
Ti1 N2 2.287(4) . ?
Ti1 N1 2.298(4) . ?
Ti2 O6 1.847(3) 1_444 ?
Ti2 O8 1.850(3) 2_655 ?
Ti2 O4 1.861(4) 2 ?
Ti2 O2 1.871(3) . ?
Ti2 N4 2.294(4) . ?
Ti2 N3 2.303(4) . ?
O1 C1 1.351(5) . ?
O2 C5 1.358(5) . ?
O3 C11 1.362(6) . ?
O4 C17 1.355(6) . ?
O4 Ti2 1.861(4) 2 ?
O5 C21 1.339(5) . ?
O6 C27 1.355(5) . ?
O6 Ti2 1.847(3) 1_666 ?
O7 C31 1.346(5) . ?
O8 C35 1.350(5) . ?
O8 Ti2 1.850(3) 2_655 ?
N1 C46 1.336(6) . ?
N1 C41 1.358(6) . ?
N1S C6S 0.65(3) . ?
N1S C1S 1.42(3) . ?
N1S C5S 1.47(4) . ?
N1S C7S 1.55(3) . ?
N2 C52 1.302(7) . ?
N2 C47 1.322(5) . ?
N2S C3S 0.667(13) . ?
N2S C4S 1.415(14) . ?
N2S C2S 1.455(18) . ?
N2S C8S 1.51(2) . ?
N3 C58 1.352(6) . ?
N3 C53 1.337(6) . ?
N4 C64 1.289(7) . ?
N4 C59 1.333(6) . ?
C1 C2 1.363(6) . ?
C1 C10 1.407(6) . ?
C1S C6S 1.34(2) . ?
C1S C2S 1.350(9) . ?
C2 C3 1.412(6) . ?
C2S C3S 1.33(3) . ?
C3 C4 1.412(6) . ?
C3 C8 1.416(6) . ?
C3S C4S 1.41(2) . ?
C3S C8S 1.44(3) . ?
C4 C5 1.370(6) . ?
C4S C5S 1.343(9) . ?
C5 C6 1.394(6) . ?
C5S C6S 1.32(3) . ?
C6 C7 1.364(6) . ?
C6S C7S 1.46(3) . ?
C7 C8 1.416(6) . ?
C8 C9 1.408(6) . ?
C9 C10 1.369(6) . ?
C11 C20 1.355(7) . ?
C11 C12 1.419(7) . ?
C12 C13 1.378(7) . ?
C13 C14 1.402(7) . ?
C14 C19 1.416(7) . ?
C14 C15 1.420(7) . ?
C15 C16 1.353(7) . ?
C16 C17 1.413(7) . ?
C17 C18 1.358(7) . ?
C18 C19 1.408(7) . ?
C19 C20 1.449(7) . ?
C21 C30 1.376(6) . ?
C21 C22 1.419(6) . ?
C22 C23 1.340(6) . ?
C23 C24 1.418(6) . ?
C24 C25 1.405(6) . ?
C24 C29 1.419(6) . ?
C25 C26 1.368(6) . ?
C26 C27 1.422(7) . ?
C27 C28 1.348(6) . ?
C28 C29 1.421(6) . ?
C29 C30 1.407(6) . ?
C31 C32 1.361(6) . ?
C31 C40 1.402(7) . ?
C32 C33 1.411(6) . ?
C33 C38 1.428(7) . ?
C33 C34 1.423(6) . ?
C34 C35 1.387(7) . ?
C35 C36 1.398(7) . ?
C36 C37 1.364(7) . ?
C37 C38 1.413(7) . ?
C38 C39 1.406(7) . ?
C39 C40 1.367(7) . ?
C41 C42 1.370(7) . ?
C42 C43 1.374(7) . ?
C43 C45 1.382(7) . ?
C43 C44 1.511(7) . ?
C45 C46 1.374(7) . ?
C47 C48 1.377(7) . ?
C48 C49 1.341(7) . ?
C49 C51 1.364(8) . ?
C49 C50 1.506(7) . ?
C51 C52 1.372(9) . ?
C53 C54 1.360(7) . ?
C54 C55 1.398(7) . ?
C55 C57 1.395(7) . ?
C55 C56 1.482(7) . ?
C57 C58 1.353(7) . ?
C59 C60 1.370(7) . ?
C60 C61 1.327(7) . ?
C61 C63 1.372(8) . ?
C61 C62 1.510(8) . ?
C63 C64 1.392(10) . ?
